data_2019736
loop_
_publ_author_name
'Schwehm, Carolin'
'Lewis, William'
'Blake, Alexander J.'
'Kellam, Barrie'
'Stocks, Michael J.'

_publ_section_title
;
 Preparation and structural analysis of (+-)-<i>cis</i>-ethyl
 2-sulfanylidenedecahydro-1,6-naphthyridine-6-carboxylate and
 (+-)-<i>trans</i>-ethyl
 2-oxooctahydro-1<i>H</i>-pyrrolo[3,2-<i>c</i>]pyridine-5-carboxylate
;
_journal_coeditor_code KY3066
_journal_issue 12
_journal_name_full 'Acta Crystallographica Section C'
_journal_page_first
;
;
_journal_paper_doi 10.1107/S205322961402436X
_journal_volume 70
_journal_year 2014
_chemical_formula_iupac 'C11 H18 N2 O2 S'
_chemical_formula_moiety 'C11 H18 N2 O2 S'
_chemical_formula_sum 'C11 H18 N2 O2 S'
_chemical_formula_weight 242.33
_chemical_name_systematic
;
(+-)-<i>cis</i>-Ethyl
2-sulfanylidenedecahydro-1,6-naphthyridine-6-carboxylate
;
_space_group_crystal_system orthorhombic
_space_group_IT_number 33
_space_group_name_Hall 'P 2c -2n'
_space_group_name_H-M_alt 'P n a 21'
_symmetry_space_group_name_Hall 'P 2c -2n'
_symmetry_space_group_name_H-M 'P n a 21'
_atom_sites_solution_hydrogens mixed
_atom_sites_solution_primary iterative
_atom_sites_solution_secondary difmap
_audit_creation_method
;
Olex2 1.2
(compiled 2013.09.17 svn.r2790 for OlexSys, GUI svn.r4601)
;
_cell_angle_alpha 90
_cell_angle_beta 90
_cell_angle_gamma 90
_cell_formula_units_Z 8
_cell_length_a 15.06714(17)
_cell_length_b 8.30759(8)
_cell_length_c 19.5481(2)
_cell_measurement_reflns_used 13043
_cell_measurement_temperature 120(2)
_cell_measurement_theta_max 77.7920
_cell_measurement_theta_min 4.5160
_cell_volume 2446.87(4)
_computing_cell_refinement
;
CrysAlis PRO (Agilent, 2013)
;
_computing_data_collection
;
CrysAlis PRO (Agilent, 2013)
;
_computing_data_reduction
;
CrysAlis PRO (Agilent, 2013)
;
_computing_molecular_graphics
;
OLEX2 (Dolomanov <i>et al.</i>,  2009)
;
_computing_publication_material
;
OLEX2 (Dolomanov <i>et al.</i>,  2009)
;
_computing_structure_refinement
;
SHELXL2013 (Sheldrick, 2008)
;
_computing_structure_solution
;
<i>OLEX2.SOLVE</i> (Bourhis <i>et al.</i>,  2014)
;
_diffrn_ambient_temperature 120(2)
_diffrn_detector_area_resol_mean 10.6296
_diffrn_measured_fraction_theta_full 1.000
_diffrn_measured_fraction_theta_max 0.997
_diffrn_measurement_device '\k-geometry diffractometer'
_diffrn_measurement_device_type GV1000
_diffrn_measurement_method '\w scans'
_diffrn_radiation_monochromator mirror
_diffrn_radiation_type 'Cu K\a'
_diffrn_radiation_wavelength 1.54184
_diffrn_reflns_av_R_equivalents 0.0261
_diffrn_reflns_limit_h_max 18
_diffrn_reflns_limit_h_min -19
_diffrn_reflns_limit_k_max 9
_diffrn_reflns_limit_k_min -10
_diffrn_reflns_limit_l_max 23
_diffrn_reflns_limit_l_min -24
_diffrn_reflns_number 21836
_diffrn_reflns_theta_full 67.684
_diffrn_reflns_theta_max 77.942
_diffrn_reflns_theta_min 4.524
_exptl_absorpt_coefficient_mu 2.264
_exptl_absorpt_correction_T_max 0.976
_exptl_absorpt_correction_T_min 0.769
_exptl_absorpt_correction_type gaussian
_exptl_absorpt_process_details
;
(CrysAlis PRO; Agilent, 2013)
;
_exptl_crystal_colour 'clear colourless'
_exptl_crystal_density_diffrn 1.316
_exptl_crystal_description plate
_exptl_crystal_F_000 1040
_exptl_crystal_size_max 0.1532
_exptl_crystal_size_mid 0.1153
_exptl_crystal_size_min 0.0483
_refine_diff_density_max 0.609
_refine_diff_density_min -0.196
_refine_ls_abs_structure_details
;
Flack x determined using 2311 quotients [(I+)-(I-)]/[(I+)+(I-)]
(Parsons & Flack, 2004)
;
_refine_ls_abs_structure_Flack 0.067(6)
_refine_ls_extinction_method none
_refine_ls_goodness_of_fit_ref 1.070
_refine_ls_hydrogen_treatment mixed
_refine_ls_matrix_type full
_refine_ls_number_parameters 297
_refine_ls_number_reflns 5117
_refine_ls_number_restraints 1
_refine_ls_restrained_S_all 1.070
_refine_ls_R_factor_all 0.0350
_refine_ls_R_factor_gt 0.0343
_refine_ls_shift/su_max 0.000
_refine_ls_shift/su_mean 0.000
_refine_ls_structure_factor_coef Fsqd
_refine_ls_weighting_details 'w=1/[\s^2^(Fo^2^)+(0.0615P)^2^+0.4180P] where P=(Fo^2^+2Fc^2^)/3'
_refine_ls_weighting_scheme calc
_refine_ls_wR_factor_gt 0.0906
_refine_ls_wR_factor_ref 0.0912
_reflns_number_gt 5030
_reflns_number_total 5117
_reflns_threshold_expression I>2\s(I)
_cod_data_source_file ky3066sup1.cif
_cod_data_source_block I
_cod_original_cell_volume 2446.87(5)
_cod_database_code 2019736
_shelx_space_group_comment
;
The symmetry employed for this shelxl refinement is uniquely defined
by the following loop, which should always be used as a source of
symmetry information in preference to the above space-group names.
They are only intended as comments.
;
_shelxl_version_number 2013-4

loop_
_space_group_symop_operation_xyz
'x, y, z'
'-x, -y, z+1/2'
'-x+1/2, y+1/2, z+1/2'
'x+1/2, -y+1/2, z'

loop_
_atom_site_type_symbol
_atom_site_label
_atom_site_fract_x
_atom_site_fract_y
_atom_site_fract_z
_atom_site_U_iso_or_equiv
_atom_site_adp_type
_atom_site_calc_flag
_atom_site_occupancy
N N1A 0.37864(14) 0.8201(3) 0.34763(11) 0.0218(4) Uani d 1
H H1A 0.431(2) 0.843(4) 0.3636(18) 0.026 Uiso d 1
C C2A 0.37282(16) 0.7541(3) 0.28650(12) 0.0203(5) Uani d 1
C C3A 0.28143(17) 0.7196(3) 0.25801(13) 0.0253(5) Uani d 1
H H3AA 0.2833 0.6157 0.2333 0.030 Uiso calc 1
H H3AB 0.2663 0.8043 0.2244 0.030 Uiso calc 1
C C4A 0.20793(17) 0.7118(3) 0.31162(13) 0.0232(5) Uani d 1
H H4AA 0.2133 0.6111 0.3384 0.028 Uiso calc 1
H H4AB 0.1492 0.7122 0.2889 0.028 Uiso calc 1
C C5A 0.14022(18) 0.8679(3) 0.41139(14) 0.0277(5) Uani d 1
H H5AA 0.1408 0.9757 0.4329 0.033 Uiso calc 1
H H5AB 0.0827 0.8547 0.3876 0.033 Uiso calc 1
N N6A 0.14841(15) 0.7444(3) 0.46469(11) 0.0255(4) Uani d 1
C C7A 0.23147(18) 0.7537(3) 0.50294(13) 0.0249(5) Uani d 1
H H7AA 0.2325 0.6691 0.5386 0.030 Uiso calc 1
H H7AB 0.2360 0.8597 0.5258 0.030 Uiso calc 1
C C8A 0.30997(16) 0.7311(3) 0.45444(13) 0.0223(5) Uani d 1
H H8AA 0.3088 0.6207 0.4353 0.027 Uiso calc 1
H H8AB 0.3662 0.7445 0.4800 0.027 Uiso calc 1
C C9A 0.30603(16) 0.8542(3) 0.39585(12) 0.0213(5) Uani d 1
H H9A 0.3165 0.9635 0.4158 0.026 Uiso calc 1
C C10A 0.21577(16) 0.8569(3) 0.35911(13) 0.0224(5) Uani d 1
H H10A 0.2136 0.9561 0.3302 0.027 Uiso calc 1
C C11A 0.09854(16) 0.6094(3) 0.46049(12) 0.0233(5) Uani d 1
O O12A 0.03464(12) 0.5909(3) 0.42264(11) 0.0325(4) Uani d 1
O O13A 0.12539(11) 0.4943(2) 0.50474(9) 0.0236(4) Uani d 1
C C14A 0.07651(16) 0.3441(3) 0.49856(13) 0.0256(5) Uani d 1
H H14A 0.0819 0.3013 0.4515 0.031 Uiso calc 1
H H14B 0.0129 0.3622 0.5085 0.031 Uiso calc 1
C C15A 0.1152(2) 0.2266(3) 0.54899(15) 0.0323(6) Uani d 1
H H15A 0.1781 0.2091 0.5385 0.049 Uiso calc 1
H H15B 0.0833 0.1241 0.5459 0.049 Uiso calc 1
H H15C 0.1095 0.2700 0.5954 0.049 Uiso calc 1
S S16A 0.46349(4) 0.71731(7) 0.23903(3) 0.02460(15) Uani d 1
N N1B 0.34317(14) 0.1975(2) 0.27186(12) 0.0225(4) Uani d 1
H H1B 0.293(2) 0.184(4) 0.2560(18) 0.027 Uiso d 1
C C2B 0.34770(17) 0.2656(3) 0.33252(13) 0.0221(5) Uani d 1
C C3B 0.43783(18) 0.3088(4) 0.36040(15) 0.0304(6) Uani d 1
H H3BA 0.4532 0.2312 0.3969 0.036 Uiso calc 1
H H3BB 0.4341 0.4168 0.3817 0.036 Uiso calc 1
C C4B 0.51294(17) 0.3104(3) 0.30797(13) 0.0239(5) Uani d 1
H H4BA 0.5087 0.4083 0.2793 0.029 Uiso calc 1
H H4BB 0.5710 0.3116 0.3317 0.029 Uiso calc 1
C C5B 0.58308(17) 0.1437(3) 0.21291(14) 0.0263(5) Uani d 1
H H5BA 0.6396 0.1628 0.2374 0.032 Uiso calc 1
H H5BB 0.5842 0.0322 0.1950 0.032 Uiso calc 1
N N6B 0.57620(15) 0.2563(3) 0.15571(12) 0.0254(4) Uani d 1
C C7B 0.49354(19) 0.2409(4) 0.11689(14) 0.0302(6) Uani d 1
H H7BA 0.4884 0.1307 0.0981 0.036 Uiso calc 1
H H7BB 0.4936 0.3178 0.0782 0.036 Uiso calc 1
C C8B 0.41511(18) 0.2757(3) 0.16390(13) 0.0252(5) Uani d 1
H H8BA 0.3589 0.2619 0.1384 0.030 Uiso calc 1
H H8BB 0.4182 0.3883 0.1803 0.030 Uiso calc 1
C C9B 0.41713(16) 0.1599(3) 0.22531(12) 0.0222(5) Uani d 1
H H9B 0.4075 0.0485 0.2074 0.027 Uiso calc 1
C C10B 0.50574(15) 0.1610(3) 0.26325(13) 0.0213(4) Uani d 1
H H10B 0.5067 0.0651 0.2942 0.026 Uiso calc 1
C C11B 0.63325(16) 0.3799(3) 0.14858(13) 0.0230(5) Uani d 1
O O12B 0.69827(12) 0.4034(2) 0.18489(11) 0.0287(4) Uani d 1
O O13B 0.61209(13) 0.4729(2) 0.09457(10) 0.0293(4) Uani d 1
C C14B 0.67052(19) 0.6075(3) 0.07952(15) 0.0306(5) Uani d 1
H H14C 0.6742 0.6235 0.0294 0.037 Uiso calc 1
H H14D 0.7309 0.5842 0.0968 0.037 Uiso calc 1
C C15B 0.6353(2) 0.7581(4) 0.11298(15) 0.0328(6) Uani d 1
H H15D 0.5739 0.7763 0.0984 0.049 Uiso calc 1
H H15E 0.6720 0.8502 0.0995 0.049 Uiso calc 1
H H15F 0.6372 0.7456 0.1628 0.049 Uiso calc 1
S S16B 0.25652(4) 0.29812(7) 0.38058(3) 0.02587(15) Uani d 1

loop_
_atom_site_aniso_label
_atom_site_aniso_U_11
_atom_site_aniso_U_22
_atom_site_aniso_U_33
_atom_site_aniso_U_12
_atom_site_aniso_U_13
_atom_site_aniso_U_23
N1A 0.0178(10) 0.0224(9) 0.0253(10) -0.0026(8) -0.0028(8) 0.0020(8)
C2A 0.0230(12) 0.0140(9) 0.0238(11) -0.0001(9) -0.0023(9) 0.0041(8)
C3A 0.0197(12) 0.0312(12) 0.0248(12) 0.0004(9) -0.0042(9) -0.0001(9)
C4A 0.0186(11) 0.0242(11) 0.0268(12) -0.0008(8) -0.0031(9) 0.0039(9)
C5A 0.0241(12) 0.0275(12) 0.0316(13) 0.0064(10) 0.0021(10) 0.0057(10)
N6A 0.0217(10) 0.0292(10) 0.0255(11) 0.0023(9) 0.0011(8) 0.0054(9)
C7A 0.0264(12) 0.0257(12) 0.0228(11) -0.0016(10) 0.0001(10) 0.0005(10)
C8A 0.0200(11) 0.0220(11) 0.0247(12) -0.0005(9) -0.0025(9) 0.0003(9)
C9A 0.0211(11) 0.0176(10) 0.0251(11) -0.0006(8) -0.0006(9) -0.0012(8)
C10A 0.0207(11) 0.0194(11) 0.0271(11) 0.0022(9) 0.0000(9) 0.0048(9)
C11A 0.0173(10) 0.0297(12) 0.0230(11) 0.0045(9) 0.0025(9) 0.0022(9)
O12A 0.0206(9) 0.0413(11) 0.0357(10) -0.0013(8) -0.0054(7) 0.0076(8)
O13A 0.0213(7) 0.0252(9) 0.0241(8) -0.0016(7) -0.0021(6) 0.0019(7)
C14A 0.0197(11) 0.0287(12) 0.0283(12) -0.0058(9) 0.0003(9) -0.0009(10)
C15A 0.0355(14) 0.0304(13) 0.0311(14) -0.0042(11) -0.0023(12) 0.0033(10)
S16A 0.0218(3) 0.0232(3) 0.0288(3) 0.0009(2) 0.0021(2) 0.0004(2)
N1B 0.0169(10) 0.0226(10) 0.0280(11) -0.0021(7) -0.0015(8) 0.0010(8)
C2B 0.0207(11) 0.0179(11) 0.0276(11) 0.0022(9) -0.0020(9) 0.0025(9)
C3B 0.0216(12) 0.0394(15) 0.0302(13) 0.0001(10) -0.0054(10) -0.0069(11)
C4B 0.0195(11) 0.0235(11) 0.0285(12) -0.0009(9) -0.0056(9) 0.0009(10)
C5B 0.0233(11) 0.0227(12) 0.0328(12) 0.0009(10) 0.0018(10) 0.0016(10)
N6B 0.0230(10) 0.0284(10) 0.0248(10) -0.0058(9) -0.0010(8) 0.0006(9)
C7B 0.0280(13) 0.0392(14) 0.0235(12) -0.0104(12) -0.0023(10) -0.0015(11)
C8B 0.0235(11) 0.0285(13) 0.0238(11) -0.0037(9) -0.0048(10) 0.0018(9)
C9B 0.0198(11) 0.0206(10) 0.0261(12) -0.0024(9) -0.0008(9) -0.0014(9)
C10B 0.0180(10) 0.0182(10) 0.0278(11) 0.0005(9) 0.0004(9) 0.0034(9)
C11B 0.0183(10) 0.0251(11) 0.0255(11) 0.0007(9) 0.0038(9) -0.0015(9)
O12B 0.0185(8) 0.0292(9) 0.0385(10) -0.0016(7) -0.0041(7) 0.0015(8)
O13B 0.0272(8) 0.0307(10) 0.0299(9) -0.0050(7) -0.0003(7) 0.0056(7)
C14B 0.0304(13) 0.0290(13) 0.0325(13) -0.0021(11) 0.0073(10) 0.0025(11)
C15B 0.0297(13) 0.0355(14) 0.0332(14) 0.0048(11) -0.0010(11) -0.0016(12)
S16B 0.0217(3) 0.0227(3) 0.0332(3) 0.0018(2) 0.0025(2) -0.0009(2)

loop_
_atom_type_symbol
_atom_type_description
_atom_type_scat_dispersion_real
_atom_type_scat_dispersion_imag
_atom_type_scat_source
C C 0.0181 0.0091 'International Tables Vol C Tables 4.2.6.8 and 6.1.1.4'
H H 0.0000 0.0000 'International Tables Vol C Tables 4.2.6.8 and 6.1.1.4'
N N 0.0311 0.0180 'International Tables Vol C Tables 4.2.6.8 and 6.1.1.4'
O O 0.0492 0.0322 'International Tables Vol C Tables 4.2.6.8 and 6.1.1.4'
S S 0.3331 0.5567 'International Tables Vol C Tables 4.2.6.8 and 6.1.1.4'

loop_
_exptl_crystal_face_index_h
_exptl_crystal_face_index_k
_exptl_crystal_face_index_l
_exptl_crystal_face_perp_dist
3 0 -12 0.0041
-3 0 12 0.0441
-2 -5 0 0.0774
-9 0 -4 0.0350
-1 5 5 0.0644
9 -1 3 0.0674
8 -3 0 0.0535
6 -4 -2 0.0500
0 -5 -6 0.0717
2 5 -5 0.0535
2 -2 11 0.0394

loop_
_geom_angle_atom_site_label_1
_geom_angle_atom_site_label_2
_geom_angle_atom_site_label_3
_geom_angle
C2A N1A H1A 118(2)
C2A N1A C9A 127.7(2)
C9A N1A H1A 114(2)
N1A C2A C3A 118.3(2)
N1A C2A S16A 121.51(18)
C3A C2A S16A 120.16(18)
C2A C3A H3AA 108.6
C2A C3A H3AB 108.6
C2A C3A C4A 114.6(2)
H3AA C3A H3AB 107.6
C4A C3A H3AA 108.6
C4A C3A H3AB 108.6
C3A C4A H4AA 109.9
C3A C4A H4AB 109.9
C3A C4A C10A 109.1(2)
H4AA C4A H4AB 108.3
C10A C4A H4AA 109.9
C10A C4A H4AB 109.9
H5AA C5A H5AB 107.9
N6A C5A H5AA 109.3
N6A C5A H5AB 109.3
N6A C5A C10A 111.7(2)
C10A C5A H5AA 109.3
C10A C5A H5AB 109.3
C7A N6A C5A 113.5(2)
C11A N6A C5A 119.3(2)
C11A N6A C7A 123.5(2)
N6A C7A H7AA 109.7
N6A C7A H7AB 109.7
N6A C7A C8A 109.8(2)
H7AA C7A H7AB 108.2
C8A C7A H7AA 109.7
C8A C7A H7AB 109.7
C7A C8A H8AA 109.5
C7A C8A H8AB 109.5
C7A C8A C9A 110.5(2)
H8AA C8A H8AB 108.1
C9A C8A H8AA 109.5
C9A C8A H8AB 109.5
N1A C9A C8A 108.69(19)
N1A C9A H9A 107.9
N1A C9A C10A 111.15(19)
C8A C9A H9A 107.9
C8A C9A C10A 113.1(2)
C10A C9A H9A 107.9
C4A C10A C5A 113.3(2)
C4A C10A C9A 109.94(19)
C4A C10A H10A 107.7
C5A C10A C9A 110.3(2)
C5A C10A H10A 107.7
C9A C10A H10A 107.7
O12A C11A N6A 125.3(2)
O12A C11A O13A 122.2(2)
O13A C11A N6A 112.4(2)
C11A O13A C14A 113.73(19)
O13A C14A H14A 110.1
O13A C14A H14B 110.1
O13A C14A C15A 107.8(2)
H14A C14A H14B 108.5
C15A C14A H14A 110.1
C15A C14A H14B 110.1
C14A C15A H15A 109.5
C14A C15A H15B 109.5
C14A C15A H15C 109.5
H15A C15A H15B 109.5
H15A C15A H15C 109.5
H15B C15A H15C 109.5
C2B N1B H1B 116(2)
C2B N1B C9B 127.5(2)
C9B N1B H1B 116(2)
N1B C2B C3B 118.4(2)
N1B C2B S16B 121.93(19)
C3B C2B S16B 119.6(2)
C2B C3B H3BA 108.5
C2B C3B H3BB 108.5
C2B C3B C4B 115.3(2)
H3BA C3B H3BB 107.5
C4B C3B H3BA 108.5
C4B C3B H3BB 108.5
C3B C4B H4BA 109.9
C3B C4B H4BB 109.9
H4BA C4B H4BB 108.3
C10B C4B C3B 109.0(2)
C10B C4B H4BA 109.9
C10B C4B H4BB 109.9
H5BA C5B H5BB 107.9
N6B C5B H5BA 109.2
N6B C5B H5BB 109.2
N6B C5B C10B 112.2(2)
C10B C5B H5BA 109.2
C10B C5B H5BB 109.2
C5B N6B C7B 113.7(2)
C11B N6B C5B 121.5(2)
C11B N6B C7B 123.8(2)
N6B C7B H7BA 109.8
N6B C7B H7BB 109.8
N6B C7B C8B 109.3(2)
H7BA C7B H7BB 108.3
C8B C7B H7BA 109.8
C8B C7B H7BB 109.8
C7B C8B H8BA 109.7
C7B C8B H8BB 109.7
C7B C8B C9B 109.7(2)
H8BA C8B H8BB 108.2
C9B C8B H8BA 109.7
C9B C8B H8BB 109.7
N1B C9B C8B 109.5(2)
N1B C9B H9B 107.6
N1B C9B C10B 111.11(19)
C8B C9B H9B 107.6
C10B C9B C8B 113.1(2)
C10B C9B H9B 107.6
C4B C10B C5B 113.0(2)
C4B C10B C9B 110.3(2)
C4B C10B H10B 107.6
C5B C10B H10B 107.6
C9B C10B C5B 110.6(2)
C9B C10B H10B 107.6
N6B C11B O13B 111.6(2)
O12B C11B N6B 124.9(2)
O12B C11B O13B 123.5(2)
C11B O13B C14B 117.2(2)
O13B C14B H14C 109.7
O13B C14B H14D 109.7
O13B C14B C15B 109.7(2)
H14C C14B H14D 108.2
C15B C14B H14C 109.7
C15B C14B H14D 109.7
C14B C15B H15D 109.5
C14B C15B H15E 109.5
C14B C15B H15F 109.5
H15D C15B H15E 109.5
H15D C15B H15F 109.5
H15E C15B H15F 109.5

loop_
_geom_bond_atom_site_label_1
_geom_bond_atom_site_label_2
_geom_bond_distance
N1A H1A 0.87(4)
N1A C2A 1.318(3)
N1A C9A 1.472(3)
C2A C3A 1.513(3)
C2A S16A 1.679(2)
C3A H3AA 0.9900
C3A H3AB 0.9900
C3A C4A 1.526(4)
C4A H4AA 0.9900
C4A H4AB 0.9900
C4A C10A 1.526(3)
C5A H5AA 0.9900
C5A H5AB 0.9900
C5A N6A 1.467(3)
C5A C10A 1.533(3)
N6A C7A 1.460(3)
N6A C11A 1.352(4)
C7A H7AA 0.9900
C7A H7AB 0.9900
C7A C8A 1.527(3)
C8A H8AA 0.9900
C8A H8AB 0.9900
C8A C9A 1.537(3)
C9A H9A 1.0000
C9A C10A 1.538(3)
C10A H10A 1.0000
C11A O12A 1.224(3)
C11A O13A 1.351(3)
O13A C14A 1.454(3)
C14A H14A 0.9900
C14A H14B 0.9900
C14A C15A 1.505(4)
C15A H15A 0.9800
C15A H15B 0.9800
C15A H15C 0.9800
N1B H1B 0.83(4)
N1B C2B 1.315(3)
N1B C9B 1.472(3)
C2B C3B 1.507(3)
C2B S16B 1.686(3)
C3B H3BA 0.9900
C3B H3BB 0.9900
C3B C4B 1.527(4)
C4B H4BA 0.9900
C4B H4BB 0.9900
C4B C10B 1.522(3)
C5B H5BA 0.9900
C5B H5BB 0.9900
C5B N6B 1.461(3)
C5B C10B 1.532(3)
N6B C7B 1.464(3)
N6B C11B 1.347(3)
C7B H7BA 0.9900
C7B H7BB 0.9900
C7B C8B 1.525(4)
C8B H8BA 0.9900
C8B H8BB 0.9900
C8B C9B 1.539(3)
C9B H9B 1.0000
C9B C10B 1.527(3)
C10B H10B 1.0000
C11B O12B 1.225(3)
C11B O13B 1.347(3)
O13B C14B 1.453(3)
C14B H14C 0.9900
C14B H14D 0.9900
C14B C15B 1.508(4)
C15B H15D 0.9800
C15B H15E 0.9800
C15B H15F 0.9800

loop_
_geom_hbond_atom_site_label_D
_geom_hbond_atom_site_label_H
_geom_hbond_atom_site_label_A
_geom_hbond_site_symmetry_A
_geom_hbond_distance_DH
_geom_hbond_distance_HA
_geom_hbond_distance_DA
_geom_hbond_angle_DHA
N1A H1A O12A 4_565 0.87(4) 2.02(4) 2.867(3) 165(3)
N1B H1B O12B 4_455 0.83(4) 2.12(4) 2.891(3) 155(3)

loop_
_geom_torsion_atom_site_label_1
_geom_torsion_atom_site_label_2
_geom_torsion_atom_site_label_3
_geom_torsion_atom_site_label_4
_geom_torsion
N1A C2A C3A C4A -19.9(3)
N1A C9A C10A C4A 46.2(3)
N1A C9A C10A C5A 171.73(19)
C2A N1A C9A C8A 105.9(3)
C2A N1A C9A C10A -19.2(3)
C2A C3A C4A C10A 47.5(3)
C3A C4A C10A C5A 175.3(2)
C3A C4A C10A C9A -60.9(2)
C5A N6A C7A C8A -60.5(3)
C5A N6A C11A O12A -13.9(4)
C5A N6A C11A O13A 167.7(2)
N6A C5A C10A C4A 72.3(3)
N6A C5A C10A C9A -51.4(3)
N6A C7A C8A C9A 55.5(3)
N6A C11A O13A C14A -176.5(2)
C7A N6A C11A O12A -170.7(2)
C7A N6A C11A O13A 10.9(3)
C7A C8A C9A N1A -175.6(2)
C7A C8A C9A C10A -51.7(3)
C8A C9A C10A C4A -76.4(2)
C8A C9A C10A C5A 49.2(3)
C9A N1A C2A C3A 5.5(4)
C9A N1A C2A S16A -177.68(18)
C10A C5A N6A C7A 59.0(3)
C10A C5A N6A C11A -100.1(3)
C11A N6A C7A C8A 97.6(3)
C11A O13A C14A C15A 178.2(2)
O12A C11A O13A C14A 5.1(3)
S16A C2A C3A C4A 163.27(17)
N1B C2B C3B C4B 15.6(3)
N1B C9B C10B C4B -46.8(3)
N1B C9B C10B C5B -172.60(19)
C2B N1B C9B C8B -108.1(3)
C2B N1B C9B C10B 17.6(3)
C2B C3B C4B C10B -44.9(3)
C3B C4B C10B C5B -174.9(2)
C3B C4B C10B C9B 60.7(3)
C5B N6B C7B C8B 61.1(3)
C5B N6B C11B O12B 5.4(4)
C5B N6B C11B O13B -176.8(2)
N6B C5B C10B C4B -74.7(3)
N6B C5B C10B C9B 49.5(3)
N6B C7B C8B C9B -57.5(3)
N6B C11B O13B C14B -177.7(2)
C7B N6B C11B O12B 172.6(3)
C7B N6B C11B O13B -9.6(3)
C7B C8B C9B N1B 178.0(2)
C7B C8B C9B C10B 53.5(3)
C8B C9B C10B C4B 76.8(3)
C8B C9B C10B C5B -48.9(3)
C9B N1B C2B C3B -1.5(4)
C9B N1B C2B S16B -178.93(18)
C10B C5B N6B C7B -57.4(3)
C10B C5B N6B C11B 111.0(3)
C11B N6B C7B C8B -107.0(3)
C11B O13B C14B C15B -94.5(3)
O12B C11B O13B C14B 0.1(4)
S16B C2B C3B C4B -166.86(19)
